data_4118829
loop_
_publ_author_name
'Zheng-Hui Guan'
'Ming Chen'
'Zhi-Hui Ren'

_publ_section_title
;
 Palladium-Catalyzed Regioselective Carbonylation of C-H Bonds of N-Alkyl
 Anilines for Synthesis of Isatoic Anhydrides
;
_journal_name_full 'Journal of the American Chemical Society'
_journal_page_first 17490
_journal_page_last 17493
_journal_paper_doi 10.1021/ja308976x
_journal_volume 134
_journal_year 2012
_chemical_formula_sum 'C9 H7 N O3'
_chemical_formula_weight 177.16
_chemical_name_systematic
; 
 ? 
;
_space_group_IT_number 14
_symmetry_cell_setting monoclinic
_symmetry_space_group_name_Hall '-P 2yn'
_symmetry_space_group_name_H-M 'P 1 21/n 1'
_atom_sites_solution_hydrogens geom
_atom_sites_solution_primary direct
_atom_sites_solution_secondary difmap
_audit_creation_method SHELXL-97
_cell_angle_alpha 90.00
_cell_angle_beta 93.619(2)
_cell_angle_gamma 90.00
_cell_formula_units_Z 4
_cell_length_a 7.6481(9)
_cell_length_b 8.8247(11)
_cell_length_c 11.7268(14)
_cell_measurement_reflns_used 1095
_cell_measurement_temperature 296(2)
_cell_measurement_theta_max 24.02
_cell_measurement_theta_min 2.89
_cell_volume 789.89(17)
_computing_cell_refinement 'Bruker SAINT'
_computing_data_collection 'Bruker APEX2'
_computing_data_reduction 'Bruker SAINT'
_computing_molecular_graphics 'Bruker SHELXTL'
_computing_publication_material 'Bruker SHELXTL'
_computing_structure_refinement 'SHELXL-97 (Sheldrick, 2008)'
_computing_structure_solution 'SHELXS-97 (Sheldrick, 2008)'
_diffrn_ambient_temperature 296(2)
_diffrn_measured_fraction_theta_full 0.999
_diffrn_measured_fraction_theta_max 0.999
_diffrn_measurement_device_type 'Bruker APEX-II CCD'
_diffrn_measurement_method '\f and \w scans'
_diffrn_radiation_monochromator graphite
_diffrn_radiation_source 'fine-focus sealed tube'
_diffrn_radiation_type MoK\a
_diffrn_radiation_wavelength 0.71073
_diffrn_reflns_av_R_equivalents 0.0208
_diffrn_reflns_av_sigmaI/netI 0.0252
_diffrn_reflns_limit_h_max 9
_diffrn_reflns_limit_h_min -8
_diffrn_reflns_limit_k_max 10
_diffrn_reflns_limit_k_min -10
_diffrn_reflns_limit_l_max 11
_diffrn_reflns_limit_l_min -13
_diffrn_reflns_number 3872
_diffrn_reflns_theta_full 25.09
_diffrn_reflns_theta_max 25.09
_diffrn_reflns_theta_min 2.89
_exptl_absorpt_coefficient_mu 0.114
_exptl_absorpt_correction_T_max 0.9829
_exptl_absorpt_correction_T_min 0.9593
_exptl_absorpt_correction_type none
_exptl_crystal_density_diffrn 1.490
_exptl_crystal_F_000 368
_exptl_crystal_size_max 0.37
_exptl_crystal_size_mid 0.25
_exptl_crystal_size_min 0.15
_refine_diff_density_max 0.189
_refine_diff_density_min -0.121
_refine_diff_density_rms 0.039
_refine_ls_extinction_coef 0.005(3)
_refine_ls_extinction_expression Fc^*^=kFc[1+0.001xFc^2^\l^3^/sin(2\q)]^-1/4^
_refine_ls_extinction_method SHELXL
_refine_ls_goodness_of_fit_ref 1.076
_refine_ls_hydrogen_treatment mixed
_refine_ls_matrix_type full
_refine_ls_number_parameters 120
_refine_ls_number_reflns 1400
_refine_ls_number_restraints 0
_refine_ls_restrained_S_all 1.076
_refine_ls_R_factor_all 0.0671
_refine_ls_R_factor_gt 0.0449
_refine_ls_shift/su_max 0.000
_refine_ls_shift/su_mean 0.000
_refine_ls_structure_factor_coef Fsqd
_refine_ls_weighting_details 'calc w=1/[\s^2^(Fo^2^)+(0.0802P)^2^+0.0343P] where P=(Fo^2^+2Fc^2^)/3'
_refine_ls_weighting_scheme calc
_refine_ls_wR_factor_gt 0.1239
_refine_ls_wR_factor_ref 0.1445
_reflns_number_gt 946
_reflns_number_total 1400
_reflns_threshold_expression >2sigma(I)
_cod_data_source_file ja308976x_si_002.cif
_cod_data_source_block xb5563_0m
_cod_database_code 4118829

loop_
_symmetry_equiv_pos_as_xyz
'x, y, z'
'-x+1/2, y+1/2, -z+1/2'
'-x, -y, -z'
'x-1/2, -y-1/2, z-1/2'

loop_
_atom_site_label
_atom_site_type_symbol
_atom_site_fract_x
_atom_site_fract_y
_atom_site_fract_z
_atom_site_U_iso_or_equiv
_atom_site_adp_type
_atom_site_occupancy
_atom_site_symmetry_multiplicity
_atom_site_calc_flag
_atom_site_refinement_flags
O1 O 0.0349(2) -0.0761(2) 0.22874(14) 0.1027(7) Uani 1 1 d .
O2 O 0.05999(19) 0.1617(2) 0.28201(12) 0.0771(5) Uani 1 1 d .
O3 O 0.0628(2) 0.40362(19) 0.33063(16) 0.0943(6) Uani 1 1 d .
C1 C 0.0885(3) 0.0098(3) 0.30181(18) 0.0691(6) Uani 1 1 d .
C2 C 0.1796(2) -0.0280(2) 0.41046(16) 0.0562(5) Uani 1 1 d .
C3 C 0.2149(3) -0.1786(2) 0.4392(2) 0.0708(7) Uani 1 1 d .
H3 H 0.1796 -0.2557 0.3888 0.085 Uiso 1 1 calc R
C4 C 0.3019(3) -0.2136(3) 0.5423(2) 0.0761(7) Uani 1 1 d .
H4 H 0.3256 -0.3139 0.5620 0.091 Uiso 1 1 calc R
C5 C 0.3532(3) -0.0984(2) 0.61522(19) 0.0698(6) Uani 1 1 d .
H5 H 0.4124 -0.1221 0.6846 0.084 Uiso 1 1 calc R
C6 C 0.3201(2) 0.0493(2) 0.58925(16) 0.0585(5) Uani 1 1 d .
H6 H 0.3561 0.1251 0.6406 0.070 Uiso 1 1 calc R
C7 C 0.2322(2) 0.0869(2) 0.48570(15) 0.0498(5) Uani 1 1 d .
N1 N 0.1949(2) 0.23718(17) 0.45645(13) 0.0586(5) Uani 1 1 d .
C8 C 0.1053(3) 0.2772(3) 0.35717(18) 0.0665(6) Uani 1 1 d .
C9 C 0.2445(4) 0.3603(2) 0.5354(2) 0.0894(8) Uani 1 1 d .
H10A H 0.2047 0.4550 0.5030 0.134 Uiso 1 1 calc R
H10B H 0.3697 0.3626 0.5484 0.134 Uiso 1 1 calc R
H10C H 0.1919 0.3441 0.6065 0.134 Uiso 1 1 calc R

loop_
_atom_site_aniso_label
_atom_site_aniso_U_11
_atom_site_aniso_U_22
_atom_site_aniso_U_33
_atom_site_aniso_U_23
_atom_site_aniso_U_13
_atom_site_aniso_U_12
O1 0.0940(13) 0.1301(16) 0.0802(12) -0.0426(11) -0.0242(9) -0.0050(10)
O2 0.0757(10) 0.0978(12) 0.0555(9) 0.0030(8) -0.0146(7) 0.0037(9)
O3 0.1005(13) 0.0845(12) 0.0963(13) 0.0275(10) -0.0058(9) 0.0236(10)
C1 0.0571(12) 0.0876(16) 0.0619(13) -0.0156(12) -0.0025(10) -0.0031(11)
C2 0.0498(11) 0.0632(13) 0.0553(11) -0.0093(9) 0.0001(8) -0.0042(9)
C3 0.0669(13) 0.0567(13) 0.0892(16) -0.0171(12) 0.0069(12) -0.0090(10)
C4 0.0796(16) 0.0555(13) 0.0926(18) 0.0090(11) 0.0012(13) -0.0007(11)
C5 0.0703(14) 0.0731(15) 0.0653(13) 0.0133(11) -0.0009(10) -0.0008(11)
C6 0.0638(12) 0.0593(12) 0.0515(11) -0.0013(9) -0.0044(9) -0.0034(9)
C7 0.0479(10) 0.0514(11) 0.0497(10) -0.0017(8) 0.0006(8) -0.0026(8)
N1 0.0624(10) 0.0518(10) 0.0601(10) 0.0001(7) -0.0083(8) 0.0011(7)
C8 0.0609(13) 0.0738(15) 0.0640(13) 0.0107(11) -0.0022(10) 0.0076(10)
C9 0.1137(19) 0.0548(13) 0.0957(18) -0.0127(12) -0.0242(15) 0.0073(13)

loop_
_atom_type_symbol
_atom_type_description
_atom_type_scat_dispersion_real
_atom_type_scat_dispersion_imag
_atom_type_scat_source
C C 0.0033 0.0016 'International Tables Vol C Tables 4.2.6.8 and 6.1.1.4'
H H 0.0000 0.0000 'International Tables Vol C Tables 4.2.6.8 and 6.1.1.4'
O O 0.0106 0.0060 'International Tables Vol C Tables 4.2.6.8 and 6.1.1.4'
N N 0.0061 0.0033 'International Tables Vol C Tables 4.2.6.8 and 6.1.1.4'

loop_
_geom_angle_atom_site_label_1
_geom_angle_atom_site_label_2
_geom_angle_atom_site_label_3
_geom_angle
C1 O2 C8 125.64(16)
O1 C1 O2 116.9(2)
O1 C1 C2 127.4(2)
O2 C1 C2 115.71(18)
C7 C2 C3 119.95(19)
C7 C2 C1 119.66(19)
C3 C2 C1 120.40(19)
C4 C3 C2 120.1(2)
C4 C3 H3 120.0
C2 C3 H3 120.0
C5 C4 C3 119.0(2)
C5 C4 H4 120.5
C3 C4 H4 120.5
C6 C5 C4 122.0(2)
C6 C5 H5 119.0
C4 C5 H5 119.0
C5 C6 C7 119.82(19)
C5 C6 H6 120.1
C7 C6 H6 120.1
C2 C7 C6 119.11(18)
C2 C7 N1 119.46(17)
C6 C7 N1 121.43(17)
C8 N1 C7 122.81(16)
C8 N1 C9 116.46(17)
C7 N1 C9 120.67(16)
O3 C8 N1 125.4(2)
O3 C8 O2 118.04(19)
N1 C8 O2 116.61(18)
N1 C9 H10A 109.5
N1 C9 H10B 109.5
H10A C9 H10B 109.5
N1 C9 H10C 109.5
H10A C9 H10C 109.5
H10B C9 H10C 109.5

loop_
_geom_bond_atom_site_label_1
_geom_bond_atom_site_label_2
_geom_bond_distance
O1 C1 1.197(3)
O2 C1 1.375(3)
O2 C8 1.378(3)
O3 C8 1.197(2)
C1 C2 1.452(3)
C2 C7 1.386(2)
C2 C3 1.394(3)
C3 C4 1.377(3)
C3 H3 0.9300
C4 C5 1.369(3)
C4 H4 0.9300
C5 C6 1.359(3)
C5 H5 0.9300
C6 C7 1.390(3)
C6 H6 0.9300
C7 N1 1.395(2)
N1 C8 1.360(2)
N1 C9 1.462(3)
C9 H10A 0.9600
C9 H10B 0.9600
C9 H10C 0.9600

loop_
_geom_torsion_atom_site_label_1
_geom_torsion_atom_site_label_2
_geom_torsion_atom_site_label_3
_geom_torsion_atom_site_label_4
_geom_torsion
C8 O2 C1 O1 177.33(19)
C8 O2 C1 C2 -2.2(3)
O1 C1 C2 C7 -179.8(2)
O2 C1 C2 C7 -0.3(3)
O1 C1 C2 C3 0.4(3)
O2 C1 C2 C3 179.87(18)
C7 C2 C3 C4 0.0(3)
C1 C2 C3 C4 179.79(18)
C2 C3 C4 C5 -0.2(3)
C3 C4 C5 C6 0.3(3)
C4 C5 C6 C7 -0.2(3)
C3 C2 C7 C6 0.1(3)
C1 C2 C7 C6 -179.73(17)
C3 C2 C7 N1 -179.44(16)
C1 C2 C7 N1 0.7(3)
C5 C6 C7 C2 0.0(3)
C5 C6 C7 N1 179.55(18)
C2 C7 N1 C8 1.2(3)
C6 C7 N1 C8 -178.28(18)
C2 C7 N1 C9 178.35(18)
C6 C7 N1 C9 -1.2(3)
C7 N1 C8 O3 176.2(2)
C9 N1 C8 O3 -1.0(3)
C7 N1 C8 O2 -3.5(3)
C9 N1 C8 O2 179.30(18)
C1 O2 C8 O3 -175.69(19)
C1 O2 C8 N1 4.1(3)

loop_
_cod_related_entry_id
_cod_related_entry_database
_cod_related_entry_code
1 ChemSpider 23504
